data_4122872
loop_
_publ_author_name
'Zhang, Ying-Ying'
'Shen, Xu-Yu'
'Weng, Lin-Hong'
'Jin, Guo-Xin'

_publ_section_title
;
 Octadecanuclear Macrocycles and Nonanuclear Bowl-Shaped Structures Based
 on Two Analogous Pyridyl-Substituted Imidazole-4,5-dicarboxylate Ligands.
;
_journal_issue 44
_journal_name_full 'Journal of the American Chemical Society'
_journal_page_first 15521
_journal_page_last 15524
_journal_paper_doi 10.1021/ja5096914
_journal_volume 136
_journal_year 2014
_chemical_formula_sum 'C131 H180 F15 N16 O51 Rh9 S5'
_chemical_formula_weight 4166.39
_chemical_name_systematic
; 
 ? 
;
_space_group_crystal_system trigonal
_space_group_IT_number 159
_space_group_name_Hall 'P 3 -2c'
_space_group_name_H-M_alt 'P 3 1 c'
_symmetry_space_group_name_Hall 'P 3 -2c'
_symmetry_space_group_name_H-M 'P 3 1 c'
_atom_sites_solution_hydrogens geom
_audit_creation_method SHELXL-2013
_cell_angle_alpha 90
_cell_angle_beta 90
_cell_angle_gamma 120
_cell_formula_units_Z 2
_cell_length_a 22.6440(15)
_cell_length_b 22.6440(15)
_cell_length_c 20.7045(14)
_cell_measurement_reflns_used 9930
_cell_measurement_temperature 173(2)
_cell_measurement_theta_max 24.33
_cell_measurement_theta_min 2.22
_cell_volume 9193.9(11)
_computing_cell_refinement 'Bruker SAINT'
_computing_data_collection 'Bruker APEX2'
_computing_data_reduction 'Bruker SAINT'
_computing_molecular_graphics 'Bruker SHELXTL'
_computing_publication_material 'Bruker SHELXTL'
_computing_structure_refinement 'SHELXL-2013 (Sheldrick, 2013)'
_computing_structure_solution 'SHELXS-97 (Sheldrick, 2008)'
_diffrn_ambient_temperature 173(2)
_diffrn_measured_fraction_theta_full 0.999
_diffrn_measured_fraction_theta_max 0.998
_diffrn_measurement_device_type 'Bruker APEX-II CCD'
_diffrn_measurement_method '\f and \w scans'
_diffrn_radiation_type MoK\a
_diffrn_radiation_wavelength 0.71073
_diffrn_reflns_av_R_equivalents 0.0521
_diffrn_reflns_av_unetI/netI 0.0470
_diffrn_reflns_Laue_measured_fraction_full 0.999
_diffrn_reflns_Laue_measured_fraction_max 0.998
_diffrn_reflns_limit_h_max 22
_diffrn_reflns_limit_h_min -29
_diffrn_reflns_limit_k_max 29
_diffrn_reflns_limit_k_min -29
_diffrn_reflns_limit_l_max 26
_diffrn_reflns_limit_l_min -26
_diffrn_reflns_number 65825
_diffrn_reflns_point_group_measured_fraction_full 0.996
_diffrn_reflns_point_group_measured_fraction_max 0.996
_diffrn_reflns_theta_full 25.242
_diffrn_reflns_theta_max 27.513
_diffrn_reflns_theta_min 1.038
_exptl_absorpt_coefficient_mu 0.934
_exptl_absorpt_correction_T_max 0.746
_exptl_absorpt_correction_T_min 0.697
_exptl_absorpt_correction_type multi-scan
_exptl_absorpt_process_details sadabs
_exptl_crystal_colour yellow
_exptl_crystal_density_diffrn 1.505
_exptl_crystal_description block
_exptl_crystal_F_000 4212
_exptl_crystal_size_max 0.300
_exptl_crystal_size_mid 0.250
_exptl_crystal_size_min 0.150
_platon_squeeze_details
; 
 In asymmetric unit of this data, there were disordered 
 anions and solvents (one and two thirds triflate anions and 
 four water molecules) which could not be restrained 
 properly. Therefore, SQUEEZE algorithm was used to omit 
 them. 
;
_refine_diff_density_max 0.654
_refine_diff_density_min -1.449
_refine_diff_density_rms 0.208
_refine_ls_abs_structure_details
; 
 Flack x determined using 4450 quotients [(I+)-(I-)]/[(I+)+(I-)] 
 (Parsons and Flack (2004), Acta Cryst. A60, s61). 
;
_refine_ls_abs_structure_Flack -0.014(14)
_refine_ls_extinction_method none
_refine_ls_goodness_of_fit_ref 0.969
_refine_ls_hydrogen_treatment constr
_refine_ls_matrix_type full
_refine_ls_number_parameters 542
_refine_ls_number_reflns 14052
_refine_ls_number_restraints 23
_refine_ls_restrained_S_all 0.970
_refine_ls_R_factor_all 0.0675
_refine_ls_R_factor_gt 0.0486
_refine_ls_shift/su_max 0.007
_refine_ls_shift/su_mean 0.000
_refine_ls_structure_factor_coef Fsqd
_refine_ls_weighting_details
; 
 w=1/[\s^2^(Fo^2^)+(0.0914P)^2^] 
 where P=(Fo^2^+2Fc^2^)/3 
;
_refine_ls_weighting_scheme calc
_refine_ls_wR_factor_gt 0.1264
_refine_ls_wR_factor_ref 0.1373
_reflns_Friedel_coverage 0.991
_reflns_Friedel_fraction_full 0.993
_reflns_Friedel_fraction_max 0.993
_reflns_number_gt 10373
_reflns_number_total 14052
_reflns_threshold_expression 'I > 2\s(I)'
_cod_data_source_file ja5096914_si_001.cif
_cod_data_source_block 7
_cod_depositor_comments 'Adding full bibliography for 4122867--4122872.cif.'
_cod_original_cell_volume 9193.9(14)
_cod_database_code 4122872
_shelx_space_group_comment
; 
The symmetry employed for this shelxl refinement is uniquely defined 
by the following loop, which should always be used as a source of 
symmetry information in preference to the above space-group names. 
They are only intended as comments. 
;
_shelx_estimated_absorpt_t_min 0.767
_shelx_estimated_absorpt_t_max 0.873
_shelxl_version_number 2013-2

loop_
_space_group_symop_operation_xyz
'x, y, z'
'-y, x-y, z'
'-x+y, -x, z'
'y, x, z+1/2'
'x-y, -y, z+1/2'
'-x, -x+y, z+1/2'

loop_
_atom_site_label
_atom_site_type_symbol
_atom_site_fract_x
_atom_site_fract_y
_atom_site_fract_z
_atom_site_U_iso_or_equiv
_atom_site_adp_type
_atom_site_occupancy
_atom_site_site_symmetry_order
_atom_site_calc_flag
_atom_site_refinement_flags_posn
_atom_site_refinement_flags_adp
_atom_site_refinement_flags_occupancy
Rh1 Rh 0.37107(3) 0.82082(3) 0.01328(3) 0.04370(15) Uani 1 1 d . . .
Rh2 Rh 0.22832(4) 0.83421(4) 0.27414(3) 0.0672(2) Uani 1 1 d . . .
Rh3 Rh 0.00780(3) 0.60747(4) 0.19521(4) 0.05715(19) Uani 1 1 d . . .
N1 N 0.3193(3) 0.8103(3) 0.1004(3) 0.0446(14) Uani 1 1 d . . .
N2 N 0.2665(3) 0.8195(3) 0.1866(3) 0.0478(14) Uani 1 1 d . . .
N3 N 0.5021(4) 0.9844(4) 0.1807(3) 0.0568(17) Uani 1 1 d . . .
N4 N 0.0263(5) 0.5685(5) 0.3320(4) 0.067(2) Uani 1 1 d . . .
N5 N 0.3333 0.6667 0.1965(11) 0.099(6) Uani 1 3 d S T P
N6 N 0.1974(5) 0.8926(5) 0.2258(6) 0.091(3) Uani 1 1 d D . .
O1 O 0.2900(3) 0.7158(3) 0.0134(2) 0.0465(12) Uani 1 1 d . . .
O2 O 0.2032(3) 0.6367(3) 0.0719(2) 0.0443(11) Uani 1 1 d . . .
O3 O 0.1434(3) 0.7452(3) 0.2349(3) 0.0584(14) Uani 1 1 d . . .
O4 O 0.1113(3) 0.6627(3) 0.1617(3) 0.0473(12) Uani 1 1 d . . .
O5 O 0.0551(3) 0.6115(3) 0.2872(3) 0.0645(16) Uani 1 1 d . . .
O6 O -0.0329(4) 0.5154(4) 0.3201(4) 0.087(2) Uani 1 1 d . . .
O7 O 0.0545(4) 0.5792(5) 0.3848(4) 0.090(2) Uani 1 1 d . . .
O8 O 0.3677(11) 0.7311(10) 0.2075(9) 0.196(7) Uani 1 1 d . . .
C1 C 0.3226(4) 0.8512(4) 0.1496(4) 0.0479(17) Uani 1 1 d . . .
C2 C 0.2591(4) 0.7511(4) 0.1060(3) 0.0426(15) Uani 1 1 d . . .
C3 C 0.2239(4) 0.7562(4) 0.1583(4) 0.0442(16) Uani 1 1 d . . .
C4 C 0.2492(4) 0.6976(4) 0.0606(3) 0.0423(16) Uani 1 1 d . . .
C5 C 0.1545(4) 0.7166(4) 0.1863(4) 0.0488(18) Uani 1 1 d . . .
C6 C 0.4453(4) 0.9253(4) 0.1669(4) 0.0516(19) Uani 1 1 d . . .
H6 H 0.4495 0.8863 0.1586 0.062 Uiso 1 1 calc R U .
C7 C 0.3816(4) 0.9182(4) 0.1640(4) 0.0500(18) Uani 1 1 d . . .
C8 C 0.3754(5) 0.9746(5) 0.1764(5) 0.062(2) Uani 1 1 d . . .
H8 H 0.3319 0.9712 0.1753 0.074 Uiso 1 1 calc R U .
C9 C 0.4323(5) 1.0354(5) 0.1903(5) 0.065(2) Uani 1 1 d . . .
H9 H 0.4288 1.0748 0.1983 0.078 Uiso 1 1 calc R U .
C10 C 0.4933(5) 1.0390(4) 0.1924(5) 0.062(2) Uani 1 1 d . . .
H10 H 0.5323 1.0816 0.2026 0.075 Uiso 1 1 calc R U .
C11 C 0.3381(5) 0.8474(5) -0.0735(4) 0.055(2) Uani 1 1 d . . .
C12 C 0.3636(4) 0.9037(4) -0.0277(4) 0.053(2) Uani 1 1 d . . .
C13 C 0.4348(5) 0.9257(5) -0.0150(4) 0.059(2) Uani 1 1 d . . .
C14 C 0.4512(5) 0.8811(5) -0.0527(4) 0.059(2) Uani 1 1 d . . .
C15 C 0.3924(5) 0.8344(5) -0.0884(4) 0.059(2) Uani 1 1 d . . .
C16 C 0.2692(5) 0.8107(5) -0.1024(5) 0.069(2) Uani 1 1 d . . .
H16A H 0.2666 0.8374 -0.1383 0.104 Uiso 1 1 calc R U .
H16B H 0.2353 0.8041 -0.0696 0.104 Uiso 1 1 calc R U .
H16C H 0.2602 0.7662 -0.1183 0.104 Uiso 1 1 calc R U .
C17 C 0.3261(7) 0.9350(6) -0.0004(6) 0.081(3) Uani 1 1 d . . .
H17A H 0.3356 0.9754 -0.0258 0.122 Uiso 1 1 calc R U .
H17B H 0.3405 0.9485 0.0444 0.122 Uiso 1 1 calc R U .
H17C H 0.2771 0.9021 -0.0016 0.122 Uiso 1 1 calc R U .
C18 C 0.4837(5) 0.9855(4) 0.0209(4) 0.058(2) Uani 1 1 d . . .
H18A H 0.5105 0.9732 0.0493 0.086 Uiso 1 1 calc R U .
H18B H 0.4593 1.0027 0.0469 0.086 Uiso 1 1 calc R U .
H18C H 0.5142 1.0210 -0.0094 0.086 Uiso 1 1 calc R U .
C19 C 0.5195(5) 0.8869(5) -0.0501(5) 0.062(2) Uani 1 1 d . . .
H19A H 0.5547 0.9341 -0.0589 0.092 Uiso 1 1 calc R U .
H19B H 0.5219 0.8567 -0.0827 0.092 Uiso 1 1 calc R U .
H19C H 0.5268 0.8736 -0.0071 0.092 Uiso 1 1 calc R U .
C20 C 0.3856(5) 0.7807(5) -0.1337(4) 0.060(2) Uani 1 1 d . . .
H20A H 0.3414 0.7393 -0.1271 0.090 Uiso 1 1 calc R U .
H20B H 0.4222 0.7705 -0.1257 0.090 Uiso 1 1 calc R U .
H20C H 0.3887 0.7966 -0.1782 0.090 Uiso 1 1 calc R U .
C21 C 0.2412(6) 0.7825(6) 0.3524(5) 0.073(3) Uani 1 1 d . . .
C22 C 0.3066(6) 0.8406(6) 0.3359(4) 0.082(3) Uani 1 1 d D . .
C23 C 0.3006(7) 0.8967(7) 0.3453(6) 0.100(4) Uani 1 1 d D . .
C24 C 0.2345(8) 0.8775(7) 0.3655(6) 0.101(4) Uani 1 1 d . . .
C25 C 0.1966(7) 0.8064(7) 0.3722(5) 0.089(4) Uani 1 1 d . . .
C26 C 0.2272(7) 0.7124(7) 0.3507(6) 0.095(4) Uani 1 1 d . . .
H26A H 0.2198 0.6942 0.3948 0.142 Uiso 1 1 calc R U .
H26B H 0.2661 0.7111 0.3315 0.142 Uiso 1 1 calc R U .
H26C H 0.1863 0.6846 0.3247 0.142 Uiso 1 1 calc R U .
C27 C 0.3683(8) 0.8347(10) 0.3196(9) 0.124(6) Uani 1 1 d . . .
H27A H 0.4062 0.8796 0.3076 0.186 Uiso 1 1 calc R U .
H27B H 0.3575 0.8031 0.2833 0.186 Uiso 1 1 calc R U .
H27C H 0.3813 0.8175 0.3572 0.186 Uiso 1 1 calc R U .
C28 C 0.3595(10) 0.9725(9) 0.3388(8) 0.154(9) Uani 1 1 d . U .
H28A H 0.3576 0.9991 0.3753 0.230 Uiso 1 1 calc R U .
H28B H 0.3540 0.9917 0.2983 0.230 Uiso 1 1 calc R U .
H28C H 0.4035 0.9742 0.3387 0.230 Uiso 1 1 calc R U .
C29 C 0.2086(13) 0.9224(9) 0.3870(10) 0.160(9) Uani 1 1 d . U .
H29A H 0.2091 0.9243 0.4343 0.239 Uiso 1 1 calc R U .
H29B H 0.1618 0.9044 0.3715 0.239 Uiso 1 1 calc R U .
H29C H 0.2376 0.9683 0.3697 0.239 Uiso 1 1 calc R U .
C30 C 0.1243(9) 0.7609(9) 0.3910(8) 0.129(6) Uani 1 1 d . . .
H30A H 0.1131 0.7133 0.3878 0.194 Uiso 1 1 calc R U .
H30B H 0.0946 0.7686 0.3620 0.194 Uiso 1 1 calc R U .
H30C H 0.1174 0.7709 0.4356 0.194 Uiso 1 1 calc R U .
C31 C -0.0548(6) 0.6470(7) 0.2291(6) 0.082(3) Uani 1 1 d . . .
C32 C -0.0182(5) 0.6848(6) 0.1760(6) 0.079(3) Uani 1 1 d . . .
C33 C -0.0366(5) 0.6394(6) 0.1223(5) 0.072(3) Uani 1 1 d . . .
C34 C -0.0868(5) 0.5749(6) 0.1436(6) 0.071(3) Uani 1 1 d . . .
C35 C -0.0952(6) 0.5806(8) 0.2129(7) 0.090(4) Uani 1 1 d . . .
C36 C -0.0479(11) 0.6767(10) 0.2937(8) 0.129(6) Uani 1 1 d . . .
H36A H -0.0724 0.7022 0.2950 0.193 Uiso 1 1 calc R U .
H36B H 0.0004 0.7076 0.3032 0.193 Uiso 1 1 calc R U .
H36C H -0.0672 0.6401 0.3259 0.193 Uiso 1 1 calc R U .
C37 C 0.0301(8) 0.7622(7) 0.1723(8) 0.101(4) Uani 1 1 d . . .
H37A H 0.0033 0.7852 0.1690 0.151 Uiso 1 1 calc R U .
H37B H 0.0595 0.7730 0.1342 0.151 Uiso 1 1 calc R U .
H37C H 0.0584 0.7778 0.2113 0.151 Uiso 1 1 calc R U .
C38 C -0.0119(6) 0.6585(7) 0.0551(5) 0.079(3) Uani 1 1 d . . .
H38A H -0.0373 0.6191 0.0266 0.119 Uiso 1 1 calc R U .
H38B H 0.0368 0.6731 0.0532 0.119 Uiso 1 1 calc R U .
H38C H -0.0187 0.6960 0.0409 0.119 Uiso 1 1 calc R U .
C39 C -0.1274(7) 0.5126(8) 0.1024(7) 0.101(4) Uani 1 1 d . . .
H39A H -0.1734 0.5054 0.0961 0.152 Uiso 1 1 calc R U .
H39B H -0.1301 0.4728 0.1239 0.152 Uiso 1 1 calc R U .
H39C H -0.1050 0.5192 0.0604 0.152 Uiso 1 1 calc R U .
C40 C -0.1507(6) 0.5213(8) 0.2546(9) 0.111(5) Uani 1 1 d . . .
H40A H -0.1327 0.5229 0.2980 0.167 Uiso 1 1 calc R U .
H40B H -0.1632 0.4775 0.2343 0.167 Uiso 1 1 calc R U .
H40C H -0.1911 0.5265 0.2577 0.167 Uiso 1 1 calc R U .
C41 C 0.1759(10) 0.9211(10) 0.1937(13) 0.159(8) Uani 1 1 d D U .
C42 C 0.168(2) 0.961(2) 0.144(2) 0.34(3) Uani 1 1 d D U .
H42A H 0.2082 1.0074 0.1437 0.514 Uiso 1 1 calc R U .
H42B H 0.1271 0.9640 0.1515 0.514 Uiso 1 1 calc R U .
H42C H 0.1648 0.9400 0.1015 0.514 Uiso 1 1 calc R U .

loop_
_atom_site_aniso_label
_atom_site_aniso_U_11
_atom_site_aniso_U_22
_atom_site_aniso_U_33
_atom_site_aniso_U_23
_atom_site_aniso_U_13
_atom_site_aniso_U_12
Rh1 0.0521(3) 0.0469(3) 0.0318(2) 0.0076(2) 0.0096(2) 0.0246(3)
Rh2 0.0759(5) 0.0617(4) 0.0559(4) -0.0035(3) 0.0284(3) 0.0283(4)
Rh3 0.0467(4) 0.0711(5) 0.0565(4) 0.0201(3) 0.0139(3) 0.0316(3)
N1 0.049(4) 0.051(4) 0.035(3) 0.005(3) 0.006(3) 0.026(3)
N2 0.055(4) 0.050(4) 0.039(3) 0.004(3) 0.009(3) 0.026(3)
N3 0.059(4) 0.049(4) 0.054(4) -0.006(3) 0.001(3) 0.020(3)
N4 0.070(5) 0.079(6) 0.057(5) 0.019(4) 0.016(4) 0.040(5)
N5 0.094(8) 0.094(8) 0.110(15) 0.000 0.000 0.047(4)
N6 0.082(6) 0.081(6) 0.128(9) 0.022(6) 0.025(6) 0.054(6)
O1 0.064(3) 0.048(3) 0.028(2) 0.004(2) 0.004(2) 0.029(3)
O2 0.049(3) 0.046(3) 0.035(2) 0.004(2) 0.006(2) 0.021(2)
O3 0.058(3) 0.063(4) 0.053(3) 0.007(3) 0.016(3) 0.029(3)
O4 0.046(3) 0.047(3) 0.048(3) 0.004(2) 0.009(2) 0.022(2)
O5 0.061(4) 0.070(4) 0.064(4) 0.020(3) 0.018(3) 0.034(3)
O6 0.080(5) 0.086(5) 0.081(5) 0.024(4) 0.025(4) 0.032(4)
O7 0.084(5) 0.111(6) 0.071(5) 0.030(4) 0.009(4) 0.047(5)
O8 0.23(2) 0.188(15) 0.173(16) 0.039(13) 0.027(13) 0.111(16)
C1 0.053(4) 0.051(4) 0.043(4) 0.000(3) 0.005(3) 0.029(4)
C2 0.048(4) 0.054(4) 0.033(3) 0.003(3) -0.001(3) 0.031(4)
C3 0.043(4) 0.043(4) 0.045(4) 0.008(3) 0.007(3) 0.020(3)
C4 0.052(4) 0.045(4) 0.027(3) 0.009(3) 0.003(3) 0.022(3)
C5 0.053(4) 0.050(4) 0.052(4) 0.009(4) 0.010(3) 0.032(4)
C6 0.057(5) 0.043(4) 0.048(4) 0.002(3) 0.013(3) 0.020(4)
C7 0.054(5) 0.050(4) 0.045(4) -0.008(3) 0.012(3) 0.025(4)
C8 0.073(6) 0.062(5) 0.056(5) 0.006(4) 0.010(4) 0.038(5)
C9 0.073(6) 0.050(5) 0.073(6) -0.006(4) 0.012(5) 0.032(5)
C10 0.066(6) 0.040(4) 0.072(6) -0.011(4) 0.001(4) 0.019(4)
C11 0.062(5) 0.065(5) 0.044(4) 0.026(4) 0.013(4) 0.035(4)
C12 0.055(5) 0.058(5) 0.051(4) 0.022(4) 0.014(4) 0.032(4)
C13 0.071(6) 0.056(5) 0.040(4) 0.013(3) 0.010(4) 0.025(4)
C14 0.059(5) 0.063(5) 0.047(4) 0.019(4) 0.015(4) 0.024(4)
C15 0.065(5) 0.068(6) 0.042(4) 0.014(4) 0.009(4) 0.031(5)
C16 0.069(6) 0.069(6) 0.064(6) 0.017(5) 0.006(5) 0.030(5)
C17 0.110(9) 0.081(7) 0.073(7) 0.022(5) 0.016(6) 0.063(7)
C18 0.062(5) 0.055(5) 0.052(4) 0.012(4) 0.015(4) 0.026(4)
C19 0.062(5) 0.058(5) 0.062(5) 0.015(4) 0.018(4) 0.028(4)
C20 0.074(6) 0.062(5) 0.045(4) -0.007(4) 0.005(4) 0.035(5)
C21 0.065(6) 0.073(7) 0.061(5) -0.001(5) -0.001(4) 0.018(5)
C22 0.088(8) 0.096(8) 0.040(4) -0.015(5) 0.002(5) 0.030(6)
C23 0.112(10) 0.084(8) 0.064(7) -0.014(6) 0.028(6) 0.020(7)
C24 0.117(10) 0.089(9) 0.078(8) -0.013(6) 0.032(7) 0.037(8)
C25 0.107(9) 0.087(8) 0.055(6) -0.008(5) 0.024(6) 0.035(7)
C26 0.114(10) 0.101(9) 0.069(7) 0.007(6) -0.008(7) 0.053(8)
C27 0.094(10) 0.148(15) 0.101(11) -0.013(10) -0.003(8) 0.039(10)
C28 0.145(14) 0.124(13) 0.082(9) -0.022(9) 0.004(9) -0.015(11)
C29 0.22(2) 0.110(12) 0.140(14) -0.006(10) 0.091(15) 0.080(13)
C30 0.125(12) 0.113(12) 0.104(11) -0.002(9) 0.036(9) 0.025(10)
C31 0.079(7) 0.105(9) 0.080(7) -0.005(6) 0.008(6) 0.060(7)
C32 0.067(6) 0.085(7) 0.100(9) 0.024(6) 0.011(6) 0.049(6)
C33 0.061(6) 0.088(7) 0.073(6) 0.019(5) 0.007(5) 0.043(6)
C34 0.045(5) 0.081(7) 0.086(7) 0.016(6) 0.004(5) 0.031(5)
C35 0.064(7) 0.114(10) 0.103(9) 0.024(8) 0.013(6) 0.054(7)
C36 0.187(18) 0.157(15) 0.100(11) 0.014(10) 0.026(11) 0.129(15)
C37 0.112(10) 0.095(9) 0.117(10) 0.004(8) -0.010(8) 0.068(8)
C38 0.079(7) 0.106(8) 0.071(6) 0.019(6) 0.005(5) 0.060(7)
C39 0.080(8) 0.117(11) 0.118(11) 0.005(9) -0.002(7) 0.058(8)
C40 0.051(6) 0.117(11) 0.150(13) 0.023(10) 0.028(7) 0.031(7)
C41 0.134(15) 0.118(14) 0.23(3) 0.033(15) 0.041(16) 0.069(13)
C42 0.41(5) 0.25(4) 0.38(5) 0.04(3) -0.10(4) 0.17(3)

loop_
_atom_type_symbol
_atom_type_description
_atom_type_scat_dispersion_real
_atom_type_scat_dispersion_imag
_atom_type_scat_source
C C 0.0033 0.0016 'International Tables Vol C Tables 4.2.6.8 and 6.1.1.4'
H H 0.0000 0.0000 'International Tables Vol C Tables 4.2.6.8 and 6.1.1.4'
N N 0.0061 0.0033 'International Tables Vol C Tables 4.2.6.8 and 6.1.1.4'
O O 0.0106 0.0060 'International Tables Vol C Tables 4.2.6.8 and 6.1.1.4'
F F 0.0171 0.0103 'International Tables Vol C Tables 4.2.6.8 and 6.1.1.4'
S S 0.1246 0.1234 'International Tables Vol C Tables 4.2.6.8 and 6.1.1.4'
Rh Rh -1.1178 0.9187 'International Tables Vol C Tables 4.2.6.8 and 6.1.1.4'

loop_
_geom_angle_atom_site_label_1
_geom_angle_atom_site_label_2
_geom_angle_atom_site_label_3
_geom_angle
_geom_angle_site_symmetry_1
_geom_angle_site_symmetry_3
N1 Rh1 O2 83.4(2) . 3_565
N1 Rh1 C14 150.6(3) . .
O2 Rh1 C14 93.9(3) 3_565 .
N1 Rh1 C12 99.0(3) . .
O2 Rh1 C12 143.4(3) 3_565 .
C14 Rh1 C12 66.4(3) . .
N1 Rh1 C11 119.9(3) . .
O2 Rh1 C11 156.6(3) 3_565 .
C14 Rh1 C11 65.6(3) . .
C12 Rh1 C11 39.8(3) . .
N1 Rh1 C15 158.7(3) . .
O2 Rh1 C15 117.7(3) 3_565 .
C14 Rh1 C15 38.9(4) . .
C12 Rh1 C15 66.2(3) . .
C11 Rh1 C15 39.0(3) . .
N1 Rh1 C13 112.8(3) . .
O2 Rh1 C13 105.8(3) 3_565 .
C14 Rh1 C13 39.9(4) . .
C12 Rh1 C13 39.6(4) . .
C11 Rh1 C13 66.3(4) . .
C15 Rh1 C13 66.2(4) . .
N1 Rh1 O1 75.8(2) . .
O2 Rh1 O1 91.4(2) 3_565 .
C14 Rh1 O1 133.6(3) . .
C12 Rh1 O1 124.8(3) . .
C11 Rh1 O1 95.0(3) . .
C15 Rh1 O1 99.6(3) . .
C13 Rh1 O1 161.3(3) . .
N6 Rh2 C24 95.9(6) . .
N6 Rh2 C21 157.9(4) . .
C24 Rh2 C21 64.6(5) . .
N6 Rh2 N2 88.9(4) . .
C24 Rh2 N2 155.7(5) . .
C21 Rh2 N2 113.2(4) . .
N6 Rh2 C23 107.9(6) . .
C24 Rh2 C23 38.6(5) . .
C21 Rh2 C23 64.0(5) . .
N2 Rh2 C23 117.4(4) . .
N6 Rh2 O3 89.2(4) . .
C24 Rh2 O3 127.0(4) . .
C21 Rh2 O3 94.5(3) . .
N2 Rh2 O3 76.7(2) . .
C23 Rh2 O3 157.2(4) . .
N6 Rh2 C22 142.5(5) . .
C24 Rh2 C22 64.5(5) . .
C21 Rh2 C22 39.9(4) . .
N2 Rh2 C22 97.7(3) . .
C23 Rh2 C22 37.1(5) . .
O3 Rh2 C22 128.2(4) . .
N6 Rh2 C25 118.9(5) . .
C24 Rh2 C25 38.6(5) . .
C21 Rh2 C25 39.2(5) . .
N2 Rh2 C25 150.9(4) . .
C23 Rh2 C25 64.7(5) . .
O3 Rh2 C25 94.1(4) . .
C22 Rh2 C25 66.2(5) . .
C35 Rh3 C33 65.4(4) . .
C35 Rh3 C31 37.1(5) . .
C33 Rh3 C31 64.3(5) . .
C35 Rh3 C32 63.7(5) . .
C33 Rh3 C32 39.0(5) . .
C31 Rh3 C32 37.7(4) . .
C35 Rh3 O4 160.8(4) . .
C33 Rh3 O4 97.9(3) . .
C31 Rh3 O4 128.4(4) . .
C32 Rh3 O4 97.5(3) . .
C35 Rh3 N3 110.5(5) . 2_665
C33 Rh3 N3 119.9(4) . 2_665
C31 Rh3 N3 145.9(4) . 2_665
C32 Rh3 N3 158.9(4) . 2_665
O4 Rh3 N3 85.6(2) . 2_665
C35 Rh3 O5 108.0(4) . .
C33 Rh3 O5 156.4(4) . .
C31 Rh3 O5 96.4(4) . .
C32 Rh3 O5 117.4(4) . .
O4 Rh3 O5 83.5(2) . .
N3 Rh3 O5 83.7(3) 2_665 .
C35 Rh3 C34 39.8(5) . .
C33 Rh3 C34 38.0(4) . .
C31 Rh3 C34 63.6(5) . .
C32 Rh3 C34 63.8(5) . .
O4 Rh3 C34 130.1(3) . .
N3 Rh3 C34 98.3(4) 2_665 .
O5 Rh3 C34 146.4(3) . .
C1 N1 C2 107.3(6) . .
C1 N1 Rh1 137.0(5) . .
C2 N1 Rh1 114.4(5) . .
C1 N2 C3 107.0(6) . .
C1 N2 Rh2 139.5(5) . .
C3 N2 Rh2 113.4(5) . .
C6 N3 C10 116.0(8) . .
C6 N3 Rh3 123.0(6) . 3_565
C10 N3 Rh3 120.6(6) . 3_565
O7 N4 O5 118.9(9) . .
O7 N4 O6 123.1(8) . .
O5 N4 O6 118.0(8) . .
O8 N5 O8 117.0(8) . 2_665
O8 N5 O8 117.0(8) . 3_565
O8 N5 O8 117.0(8) 2_665 3_565
C41 N6 Rh2 173.4(16) . .
C4 O1 Rh1 116.1(5) . .
C4 O2 Rh1 126.1(4) . 2_665
C5 O3 Rh2 117.6(5) . .
C5 O4 Rh3 122.6(5) . .
N4 O5 Rh3 123.9(6) . .
N2 C1 N1 110.4(7) . .
N2 C1 C7 124.4(7) . .
N1 C1 C7 124.9(7) . .
N1 C2 C3 108.6(6) . .
N1 C2 C4 115.3(6) . .
C3 C2 C4 135.9(7) . .
C2 C3 N2 106.5(6) . .
C2 C3 C5 137.4(7) . .
N2 C3 C5 115.8(7) . .
O1 C4 O2 124.5(7) . .
O1 C4 C2 116.3(6) . .
O2 C4 C2 119.1(6) . .
O4 C5 O3 124.4(7) . .
O4 C5 C3 120.9(7) . .
O3 C5 C3 114.6(7) . .
N3 C6 C7 123.6(8) . .
C6 C7 C8 118.2(8) . .
C6 C7 C1 119.3(7) . .
C8 C7 C1 122.5(8) . .
C9 C8 C7 119.6(9) . .
C10 C9 C8 119.4(9) . .
C9 C10 N3 123.3(8) . .
C15 C11 C12 108.2(8) . .
C15 C11 C16 124.8(9) . .
C12 C11 C16 126.9(8) . .
C15 C11 Rh1 70.6(5) . .
C12 C11 Rh1 70.0(4) . .
C16 C11 Rh1 126.8(6) . .
C13 C12 C11 107.7(7) . .
C13 C12 C17 125.3(9) . .
C11 C12 C17 127.0(9) . .
C13 C12 Rh1 70.6(5) . .
C11 C12 Rh1 70.2(4) . .
C17 C12 Rh1 126.2(6) . .
C12 C13 C18 127.4(9) . .
C12 C13 C14 106.8(8) . .
C18 C13 C14 125.3(9) . .
C12 C13 Rh1 69.8(5) . .
C18 C13 Rh1 131.8(6) . .
C14 C13 Rh1 69.3(5) . .
C15 C14 C13 108.9(8) . .
C15 C14 C19 129.0(9) . .
C13 C14 C19 122.2(9) . .
C15 C14 Rh1 71.1(5) . .
C13 C14 Rh1 70.8(5) . .
C19 C14 Rh1 123.2(6) . .
C14 C15 C11 108.4(9) . .
C14 C15 C20 127.8(9) . .
C11 C15 C20 123.8(9) . .
C14 C15 Rh1 70.0(5) . .
C11 C15 Rh1 70.4(5) . .
C20 C15 Rh1 125.4(6) . .
C25 C21 C22 108.7(11) . .
C25 C21 C26 127.7(11) . .
C22 C21 C26 123.5(11) . .
C25 C21 Rh2 71.9(7) . .
C22 C21 Rh2 71.1(6) . .
C26 C21 Rh2 125.0(8) . .
C23 C22 C21 106.4(11) . .
C23 C22 C27 130.3(13) . .
C21 C22 C27 123.0(13) . .
C23 C22 Rh2 71.3(8) . .
C21 C22 Rh2 69.0(6) . .
C27 C22 Rh2 129.5(9) . .
C22 C23 C24 110.2(12) . .
C22 C23 C28 125.9(15) . .
C24 C23 C28 123.8(15) . .
C22 C23 Rh2 71.6(7) . .
C24 C23 Rh2 69.7(8) . .
C28 C23 Rh2 128.3(10) . .
C23 C24 C25 109.3(13) . .
C23 C24 C29 127.6(15) . .
C25 C24 C29 122.4(14) . .
C23 C24 Rh2 71.7(7) . .
C25 C24 Rh2 72.2(7) . .
C29 C24 Rh2 129.6(14) . .
C24 C25 C21 105.3(11) . .
C24 C25 C30 130.6(14) . .
C21 C25 C30 123.9(13) . .
C24 C25 Rh2 69.2(7) . .
C21 C25 Rh2 69.0(6) . .
C30 C25 Rh2 122.9(11) . .
C35 C31 C32 110.7(11) . .
C35 C31 C36 126.2(13) . .
C32 C31 C36 123.1(14) . .
C35 C31 Rh3 71.1(7) . .
C32 C31 Rh3 71.4(6) . .
C36 C31 Rh3 123.4(10) . .
C31 C32 C33 107.7(11) . .
C31 C32 C37 127.6(13) . .
C33 C32 C37 124.5(11) . .
C31 C32 Rh3 70.8(7) . .
C33 C32 Rh3 70.0(6) . .
C37 C32 Rh3 127.7(8) . .
C34 C33 C32 107.4(10) . .
C34 C33 C38 126.3(11) . .
C32 C33 C38 126.1(11) . .
C34 C33 Rh3 72.4(6) . .
C32 C33 Rh3 71.0(6) . .
C38 C33 Rh3 126.2(7) . .
C33 C34 C35 106.9(11) . .
C33 C34 C39 126.6(11) . .
C35 C34 C39 126.4(11) . .
C33 C34 Rh3 69.6(6) . .
C35 C34 Rh3 68.6(6) . .
C39 C34 Rh3 129.4(8) . .
C31 C35 C34 107.1(11) . .
C31 C35 C40 128.6(13) . .
C34 C35 C40 123.5(13) . .
C31 C35 Rh3 71.9(7) . .
C34 C35 Rh3 71.5(6) . .
C40 C35 Rh3 129.7(9) . .
N6 C41 C42 162(3) . .

loop_
_geom_bond_atom_site_label_1
_geom_bond_atom_site_label_2
_geom_bond_distance
_geom_bond_site_symmetry_2
Rh1 N1 2.100(6) .
Rh1 O2 2.130(5) 3_565
Rh1 C14 2.132(8) .
Rh1 C12 2.142(8) .
Rh1 C11 2.145(8) .
Rh1 C15 2.147(9) .
Rh1 C13 2.153(9) .
Rh1 O1 2.158(5) .
Rh2 N6 2.042(11) .
Rh2 C24 2.103(12) .
Rh2 C21 2.103(11) .
Rh2 N2 2.105(6) .
Rh2 C23 2.129(14) .
Rh2 O3 2.132(7) .
Rh2 C22 2.132(12) .
Rh2 C25 2.141(11) .
Rh3 C35 2.127(11) .
Rh3 C33 2.131(10) .
Rh3 C31 2.137(11) .
Rh3 C32 2.145(11) .
Rh3 O4 2.147(5) .
Rh3 N3 2.148(8) 2_665
Rh3 O5 2.165(7) .
Rh3 C34 2.166(10) .
N1 C1 1.353(10) .
N1 C2 1.356(10) .
N2 C1 1.344(10) .
N2 C3 1.396(10) .
N3 C6 1.343(11) .
N3 C10 1.370(11) .
N3 Rh3 2.148(8) 3_565
N4 O7 1.228(11) .
N4 O5 1.265(10) .
N4 O6 1.300(12) .
N5 O8 1.29(2) .
N5 O8 1.29(2) 2_665
N5 O8 1.29(2) 3_565
N6 C41 1.186(19) .
O1 C4 1.264(8) .
O2 C4 1.267(9) .
O2 Rh1 2.130(5) 2_665
O3 C5 1.286(10) .
O4 C5 1.231(10) .
C1 C7 1.466(11) .
C2 C3 1.384(10) .
C2 C4 1.457(10) .
C3 C5 1.482(11) .
C6 C7 1.371(12) .
C7 C8 1.375(12) .
C8 C9 1.365(14) .
C9 C10 1.342(14) .
C11 C15 1.433(13) .
C11 C12 1.458(13) .
C11 C16 1.477(14) .
C12 C13 1.453(13) .
C12 C17 1.465(13) .
C13 C18 1.454(13) .
C13 C14 1.462(14) .
C14 C15 1.424(14) .
C14 C19 1.485(14) .
C15 C20 1.483(13) .
C21 C25 1.424(18) .
C21 C22 1.446(16) .
C21 C26 1.456(18) .
C22 C23 1.356(16) .
C22 C27 1.51(2) .
C23 C24 1.40(2) .
C23 C28 1.57(2) .
C24 C25 1.403(19) .
C24 C29 1.47(2) .
C25 C30 1.49(2) .
C31 C35 1.355(18) .
C31 C32 1.384(16) .
C31 C36 1.47(2) .
C32 C33 1.428(17) .
C32 C37 1.535(18) .
C33 C34 1.399(15) .
C33 C38 1.482(15) .
C34 C35 1.463(18) .
C34 C39 1.505(19) .
C35 C40 1.561(18) .
C41 C42 1.45(2) .

loop_
_geom_torsion_atom_site_label_1
_geom_torsion_atom_site_label_2
_geom_torsion_atom_site_label_3
_geom_torsion_atom_site_label_4
_geom_torsion
_geom_torsion_site_symmetry_1
O7 N4 O5 Rh3 -172.3(7) .
O6 N4 O5 Rh3 6.4(11) .
C3 N2 C1 N1 -2.3(9) .
Rh2 N2 C1 N1 172.7(6) .
C3 N2 C1 C7 -177.5(8) .
Rh2 N2 C1 C7 -2.5(14) .
C2 N1 C1 N2 0.4(9) .
Rh1 N1 C1 N2 166.4(6) .
C2 N1 C1 C7 175.6(8) .
Rh1 N1 C1 C7 -18.5(13) .
C1 N1 C2 C3 1.6(8) .
Rh1 N1 C2 C3 -167.9(5) .
C1 N1 C2 C4 -174.1(6) .
Rh1 N1 C2 C4 16.3(7) .
N1 C2 C3 N2 -3.0(8) .
C4 C2 C3 N2 171.5(8) .
N1 C2 C3 C5 170.2(8) .
C4 C2 C3 C5 -15.3(16) .
C1 N2 C3 C2 3.2(8) .
Rh2 N2 C3 C2 -173.3(5) .
C1 N2 C3 C5 -171.7(7) .
Rh2 N2 C3 C5 11.9(8) .
Rh1 O1 C4 O2 -172.5(6) .
Rh1 O1 C4 C2 4.5(8) .
Rh1 O2 C4 O1 -3.1(11) 2_665
Rh1 O2 C4 C2 -180.0(5) 2_665
N1 C2 C4 O1 -14.0(9) .
C3 C2 C4 O1 171.8(8) .
N1 C2 C4 O2 163.2(6) .
C3 C2 C4 O2 -11.0(13) .
Rh3 O4 C5 O3 1.5(11) .
Rh3 O4 C5 C3 -174.8(5) .
Rh2 O3 C5 O4 174.9(6) .
Rh2 O3 C5 C3 -8.6(9) .
C2 C3 C5 O4 1.6(14) .
N2 C3 C5 O4 174.3(7) .
C2 C3 C5 O3 -175.0(8) .
N2 C3 C5 O3 -2.3(10) .
C10 N3 C6 C7 0.2(12) .
Rh3 N3 C6 C7 173.1(6) 3_565
N3 C6 C7 C8 -0.4(12) .
N3 C6 C7 C1 -178.9(7) .
N2 C1 C7 C6 125.8(9) .
N1 C1 C7 C6 -48.6(12) .
N2 C1 C7 C8 -52.6(12) .
N1 C1 C7 C8 132.9(9) .
C6 C7 C8 C9 0.7(13) .
C1 C7 C8 C9 179.2(8) .
C7 C8 C9 C10 -0.9(14) .
C8 C9 C10 N3 0.6(15) .
C6 N3 C10 C9 -0.3(13) .
Rh3 N3 C10 C9 -173.4(8) 3_565
C15 C11 C12 C13 0.5(8) .
C16 C11 C12 C13 -177.4(8) .
Rh1 C11 C12 C13 61.0(5) .
C15 C11 C12 C17 178.6(8) .
C16 C11 C12 C17 0.6(13) .
Rh1 C11 C12 C17 -120.9(8) .
C15 C11 C12 Rh1 -60.5(5) .
C16 C11 C12 Rh1 121.6(8) .
C11 C12 C13 C18 171.4(8) .
C17 C12 C13 C18 -6.7(13) .
Rh1 C12 C13 C18 -127.8(8) .
C11 C12 C13 C14 -1.0(8) .
C17 C12 C13 C14 -179.1(8) .
Rh1 C12 C13 C14 59.7(5) .
C11 C12 C13 Rh1 -60.8(5) .
C17 C12 C13 Rh1 121.2(8) .
C12 C13 C14 C15 1.2(9) .
C18 C13 C14 C15 -171.5(8) .
Rh1 C13 C14 C15 61.3(6) .
C12 C13 C14 C19 -177.9(7) .
C18 C13 C14 C19 9.4(13) .
Rh1 C13 C14 C19 -117.8(8) .
C12 C13 C14 Rh1 -60.1(5) .
C18 C13 C14 Rh1 127.3(8) .
C13 C14 C15 C11 -0.9(9) .
C19 C14 C15 C11 178.1(8) .
Rh1 C14 C15 C11 60.2(6) .
C13 C14 C15 C20 179.1(8) .
C19 C14 C15 C20 -1.9(15) .
Rh1 C14 C15 C20 -119.8(9) .
C13 C14 C15 Rh1 -61.1(6) .
C19 C14 C15 Rh1 117.9(9) .
C12 C11 C15 C14 0.2(9) .
C16 C11 C15 C14 178.2(8) .
Rh1 C11 C15 C14 -59.9(6) .
C12 C11 C15 C20 -179.8(8) .
C16 C11 C15 C20 -1.8(13) .
Rh1 C11 C15 C20 120.1(8) .
C12 C11 C15 Rh1 60.2(5) .
C16 C11 C15 Rh1 -121.8(8) .
C25 C21 C22 C23 -0.4(13) .
C26 C21 C22 C23 -178.1(11) .
Rh2 C21 C22 C23 61.9(9) .
C25 C21 C22 C27 173.4(11) .
C26 C21 C22 C27 -4.2(17) .
Rh2 C21 C22 C27 -124.2(11) .
C25 C21 C22 Rh2 -62.4(8) .
C26 C21 C22 Rh2 120.0(11) .
C21 C22 C23 C24 -1.3(14) .
C27 C22 C23 C24 -174.5(13) .
Rh2 C22 C23 C24 59.1(10) .
C21 C22 C23 C28 175.2(12) .
C27 C22 C23 C28 2(2) .
Rh2 C22 C23 C28 -124.4(14) .
C21 C22 C23 Rh2 -60.4(7) .
C27 C22 C23 Rh2 126.4(13) .
C22 C23 C24 C25 2.5(16) .
C28 C23 C24 C25 -174.0(13) .
Rh2 C23 C24 C25 62.8(10) .
C22 C23 C24 C29 173.3(17) .
C28 C23 C24 C29 -3(3) .
Rh2 C23 C24 C29 -126.4(19) .
C22 C23 C24 Rh2 -60.3(9) .
C28 C23 C24 Rh2 123.1(14) .
C23 C24 C25 C21 -2.7(15) .
C29 C24 C25 C21 -174.0(16) .
Rh2 C24 C25 C21 59.9(8) .
C23 C24 C25 C30 -178.6(15) .
C29 C24 C25 C30 10(3) .
Rh2 C24 C25 C30 -116.1(16) .
C23 C24 C25 Rh2 -62.5(10) .
C29 C24 C25 Rh2 126.1(18) .
C22 C21 C25 C24 1.9(13) .
C26 C21 C25 C24 179.4(11) .
Rh2 C21 C25 C24 -60.0(9) .
C22 C21 C25 C30 178.2(13) .
C26 C21 C25 C30 -4(2) .
Rh2 C21 C25 C30 116.3(14) .
C22 C21 C25 Rh2 61.9(7) .
C26 C21 C25 Rh2 -120.6(12) .
C35 C31 C32 C33 0.1(13) .
C36 C31 C32 C33 178.9(12) .
Rh3 C31 C32 C33 60.6(7) .
C35 C31 C32 C37 176.2(11) .
C36 C31 C32 C37 -5.1(19) .
Rh3 C31 C32 C37 -123.4(11) .
C35 C31 C32 Rh3 -60.5(9) .
C36 C31 C32 Rh3 118.3(12) .
C31 C32 C33 C34 2.6(12) .
C37 C32 C33 C34 -173.6(10) .
Rh3 C32 C33 C34 63.7(7) .
C31 C32 C33 C38 177.4(10) .
C37 C32 C33 C38 1.2(17) .
Rh3 C32 C33 C38 -121.5(10) .
C31 C32 C33 Rh3 -61.1(8) .
C37 C32 C33 Rh3 122.7(11) .
C32 C33 C34 C35 -4.1(11) .
C38 C33 C34 C35 -178.9(10) .
Rh3 C33 C34 C35 58.7(7) .
C32 C33 C34 C39 172.6(10) .
C38 C33 C34 C39 -2.2(17) .
Rh3 C33 C34 C39 -124.6(11) .
C32 C33 C34 Rh3 -62.8(7) .
C38 C33 C34 Rh3 122.4(10) .
C32 C31 C35 C34 -2.6(13) .
C36 C31 C35 C34 178.7(12) .
Rh3 C31 C35 C34 -63.3(7) .
C32 C31 C35 C40 -172.5(11) .
C36 C31 C35 C40 9(2) .
Rh3 C31 C35 C40 126.8(13) .
C32 C31 C35 Rh3 60.7(8) .
C36 C31 C35 Rh3 -118.0(13) .
C33 C34 C35 C31 4.2(12) .
C39 C34 C35 C31 -172.5(11) .
Rh3 C34 C35 C31 63.5(8) .
C33 C34 C35 C40 174.7(10) .
C39 C34 C35 C40 -1.9(18) .
Rh3 C34 C35 C40 -125.9(12) .
C33 C34 C35 Rh3 -59.4(7) .
C39 C34 C35 Rh3 124.0(11) .

loop_
_platon_squeeze_void_nr
_platon_squeeze_void_average_x
_platon_squeeze_void_average_y
_platon_squeeze_void_average_z
_platon_squeeze_void_volume
_platon_squeeze_void_count_electrons
1 -0.004 -0.003 -0.056 3971.7 891.0
